data_4510132
loop_
_publ_author_name
'Gai, Yanli'
'Jiang, Feilong'
'Chen, Lian'
'Wu, Mingyan'
'Su, Kongzhao'
'Pan, Jie'
'Wan, Xiuyan'
'Hong, Maochun'

_publ_section_title
;
 Europium and Terbium Coordination Polymers Assembled from Hexacarboxylate
 Ligands: Structures and Luminescent Properties
;
_journal_issue 3
_journal_name_full 'Crystal Growth &amp; Design'
_journal_page_first 1010
_journal_paper_doi 10.1021/cg401452p
_journal_volume 14
_journal_year 2014
_chemical_formula_sum 'C24 H18 Eu N0 O16'
_chemical_formula_weight 714.34
_chemical_name_systematic
; 
 ? 
;
_space_group_IT_number 2
_symmetry_cell_setting triclinic
_symmetry_space_group_name_Hall '-P 1'
_symmetry_space_group_name_H-M 'P -1'
_atom_sites_solution_hydrogens geom
_atom_sites_solution_primary direct
_atom_sites_solution_secondary difmap
_audit_creation_method SHELXL-97
_cell_angle_alpha 77.141(4)
_cell_angle_beta 77.071(3)
_cell_angle_gamma 79.576(3)
_cell_formula_units_Z 2
_cell_length_a 11.0981(4)
_cell_length_b 12.3000(5)
_cell_length_c 13.3240(6)
_cell_measurement_reflns_used 8700
_cell_measurement_temperature 173(2)
_cell_measurement_theta_max 73.3740
_cell_measurement_theta_min 3.4540
_cell_volume 1711.71(13)
_computing_cell_refinement 'CrysAlisPro, Agilent Technologies'
_computing_data_collection 'CrysAlisPro, Agilent Technologies'
_computing_data_reduction 'CrysAlisPro, Agilent Technologies'
_computing_structure_refinement 'SHELXL-97 (Sheldrick, 1997)'
_computing_structure_solution 'SHELXS-97 (Sheldrick, 1990)'
_diffrn_ambient_temperature 173(2)
_diffrn_detector_area_resol_mean 10.5594
_diffrn_measured_fraction_theta_full 0.989
_diffrn_measured_fraction_theta_max 0.989
_diffrn_measurement_device_type 'SuperNova, Dual, Cu at zero, Atlas'
_diffrn_measurement_method '\w scans'
_diffrn_radiation_monochromator mirror
_diffrn_radiation_source 'SuperNova (Cu) X-ray Source'
_diffrn_radiation_type CuK\a
_diffrn_radiation_wavelength 1.5418
_diffrn_reflns_av_R_equivalents 0.0238
_diffrn_reflns_av_sigmaI/netI 0.0320
_diffrn_reflns_limit_h_max 12
_diffrn_reflns_limit_h_min -13
_diffrn_reflns_limit_k_max 15
_diffrn_reflns_limit_k_min -15
_diffrn_reflns_limit_l_max 16
_diffrn_reflns_limit_l_min -16
_diffrn_reflns_number 12804
_diffrn_reflns_theta_full 71.00
_diffrn_reflns_theta_max 71.00
_diffrn_reflns_theta_min 3.47
_exptl_absorpt_coefficient_mu 13.674
_exptl_absorpt_correction_T_max 0.1707
_exptl_absorpt_correction_T_min 0.1707
_exptl_absorpt_correction_type sphere
_exptl_absorpt_process_details
;    
CrysAlisPro, Agilent Technologies,
Version 1.171.36.28 (release 01-02-2013 CrysAlis171 .NET)
(compiled Feb  1 2013,16:14:44)
Empirical absorption correction using spherical harmonics,
 implemented in SCALE3 ABSPACK scaling algorithm.
;
_exptl_crystal_colour colorless
_exptl_crystal_density_diffrn 1.386
_exptl_crystal_density_method 'not measured'
_exptl_crystal_description block
_exptl_crystal_F_000 706
_exptl_crystal_size_max 0.20
_exptl_crystal_size_mid 0.20
_exptl_crystal_size_min 0.20
_platon_squeeze_details
;
;
_refine_diff_density_max 4.920
_refine_diff_density_min -1.089
_refine_diff_density_rms 0.113
_refine_ls_extinction_method none
_refine_ls_goodness_of_fit_ref 1.076
_refine_ls_hydrogen_treatment mixed
_refine_ls_matrix_type full
_refine_ls_number_parameters 388
_refine_ls_number_reflns 6548
_refine_ls_number_restraints 18
_refine_ls_restrained_S_all 1.086
_refine_ls_R_factor_all 0.0453
_refine_ls_R_factor_gt 0.0441
_refine_ls_shift/su_max 0.001
_refine_ls_shift/su_mean 0.000
_refine_ls_structure_factor_coef Fsqd
_refine_ls_weighting_details 'calc w=1/[\s^2^(Fo^2^)+(0.0656P)^2^+4.9504P] where P=(Fo^2^+2Fc^2^)/3'
_refine_ls_weighting_scheme calc
_refine_ls_wR_factor_gt 0.1148
_refine_ls_wR_factor_ref 0.1159
_reflns_number_gt 6250
_reflns_number_total 6548
_reflns_threshold_expression >2sigma(I)
_cod_data_source_file cg401452p_si_002.cif
_cod_data_source_block c:complex_4
_cod_original_cell_volume 1711.71(12)
_cod_original_sg_symbol_H-M p-1
_cod_database_code 4510132

loop_
_symmetry_equiv_pos_as_xyz
'x, y, z'
'-x, -y, -z'

loop_
_atom_site_label
_atom_site_type_symbol
_atom_site_fract_x
_atom_site_fract_y
_atom_site_fract_z
_atom_site_U_iso_or_equiv
_atom_site_adp_type
_atom_site_occupancy
_atom_site_symmetry_multiplicity
_atom_site_calc_flag
_atom_site_refinement_flags
Eu1 Eu 0.32950(2) 0.382998(18) 0.703022(19) 0.01604(10) Uani 1 1 d .
O1 O 1.0773(3) -0.1310(3) 0.3749(3) 0.0233(7) Uani 1 1 d .
O2 O 1.1836(3) 0.0154(3) 0.3381(2) 0.0194(6) Uani 1 1 d .
H2 H 1.2473 -0.0352 0.3349 0.029 Uiso 1 1 d R
O3 O 0.9657(4) 0.4037(3) 0.3206(4) 0.0522(13) Uani 1 1 d .
O4 O 0.7591(3) 0.4286(3) 0.3375(3) 0.0274(7) Uani 1 1 d U
O5 O 0.4633(3) 0.2525(3) 0.6106(3) 0.0297(8) Uani 1 1 d .
O6 O 0.6343(3) 0.1464(3) 0.6528(2) 0.0230(7) Uani 1 1 d .
O7 O 0.4649(3) 0.2771(2) 0.8322(2) 0.0174(6) Uani 1 1 d .
O8 O 0.3071(3) 0.1985(2) 0.8218(3) 0.0217(7) Uani 1 1 d .
O9 O 0.0573(3) 0.4035(3) 1.0245(3) 0.0309(8) Uani 1 1 d .
O10 O -0.1276(3) 0.3491(3) 1.1014(3) 0.0311(8) Uani 1 1 d .
O11 O -0.1736(3) -0.0454(3) 1.1718(2) 0.0193(6) Uani 1 1 d .
H11 H -0.2146 -0.1001 1.1785 0.029 Uiso 1 1 d R
O12 O -0.0081(3) -0.1798(2) 1.1536(3) 0.0234(7) Uani 1 1 d .
O13 O 0.5100(4) 0.4721(4) 0.6436(6) 0.088(2) Uani 1 1 d .
O14 O 0.1102(4) 0.3748(3) 0.7577(5) 0.0648(16) Uani 1 1 d .
O15 O 0.2832(5) 0.4598(4) 0.8628(4) 0.0551(13) Uani 1 1 d .
O16A O 0.3721(11) 0.4703(10) 0.5137(9) 0.030(2) Uani 0.30 1 d PU
O16B O 0.2720(7) 0.3826(7) 0.5404(6) 0.0355(16) Uani 0.50 1 d PU
O16C O 0.2267(14) 0.3012(15) 0.5937(12) 0.024(3) Uani 0.20 1 d P
C1 C 1.0798(4) -0.0304(3) 0.3632(3) 0.0150(8) Uani 1 1 d .
C2 C 0.8500(4) 0.0117(3) 0.4128(3) 0.0135(8) Uani 1 1 d .
H2A H 0.8476 -0.0671 0.4261 0.016 Uiso 1 1 calc R
C3 C 0.9640(4) 0.0521(3) 0.3764(3) 0.0135(8) Uani 1 1 d .
C4 C 0.9690(4) 0.1679(3) 0.3547(3) 0.0161(8) Uani 1 1 d .
H4 H 1.0470 0.1955 0.3306 0.019 Uiso 1 1 calc R
C5 C 0.8599(4) 0.2419(3) 0.3683(3) 0.0167(8) Uani 1 1 d .
C6 C 0.7450(4) 0.2010(3) 0.4070(3) 0.0149(8) Uani 1 1 d .
H6 H 0.6704 0.2524 0.4174 0.018 Uiso 1 1 calc R
C7 C 0.7390(4) 0.0847(3) 0.4304(3) 0.0142(8) Uani 1 1 d .
C8 C 0.6170(4) 0.0412(3) 0.4695(3) 0.0146(8) Uani 1 1 d .
C9 C 0.5239(4) 0.0827(3) 0.5474(3) 0.0148(8) Uani 1 1 d .
C10 C 0.5435(4) 0.1663(3) 0.6082(3) 0.0160(8) Uani 1 1 d .
C11 C 0.4089(4) 0.0424(3) 0.5755(3) 0.0151(8) Uani 1 1 d .
H11A H 0.3461 0.0728 0.6270 0.018 Uiso 1 1 calc R
C12 C 0.8617(4) 0.3680(4) 0.3396(4) 0.0248(10) Uani 1 1 d .
C13 C -0.0523(4) -0.0816(4) 1.1503(3) 0.0163(8) Uani 1 1 d .
C14 C 0.1542(4) -0.0151(3) 1.0873(3) 0.0127(7) Uani 1 1 d .
H14 H 0.1897 -0.0918 1.0898 0.015 Uiso 1 1 calc R
C15 C 0.0258(4) 0.0119(3) 1.1180(3) 0.0131(7) Uani 1 1 d .
C16 C -0.0264(4) 0.1241(3) 1.1133(3) 0.0127(7) Uani 1 1 d .
H16 H -0.1141 0.1426 1.1342 0.015 Uiso 1 1 calc R
C17 C 0.0476(4) 0.2090(3) 1.0787(3) 0.0147(8) Uani 1 1 d .
C18 C 0.1762(4) 0.1816(3) 1.0492(3) 0.0135(8) Uani 1 1 d .
H18 H 0.2271 0.2401 1.0263 0.016 Uiso 1 1 calc R
C19 C 0.2320(4) 0.0695(3) 1.0526(3) 0.0124(7) Uani 1 1 d .
C20 C 0.3684(4) 0.0368(3) 1.0220(3) 0.0129(7) Uani 1 1 d .
C21 C 0.4470(4) 0.0952(3) 0.9368(3) 0.0139(8) Uani 1 1 d .
C22 C 0.4036(4) 0.1966(3) 0.8601(3) 0.0150(8) Uani 1 1 d .
C23 C 0.5746(4) 0.0581(3) 0.9166(3) 0.0141(8) Uani 1 1 d .
H23 H 0.6255 0.0988 0.8586 0.017 Uiso 1 1 calc R
C24 C -0.0145(4) 0.3284(3) 1.0688(3) 0.0181(8) Uani 1 1 d .

loop_
_atom_site_aniso_label
_atom_site_aniso_U_11
_atom_site_aniso_U_22
_atom_site_aniso_U_33
_atom_site_aniso_U_23
_atom_site_aniso_U_13
_atom_site_aniso_U_12
Eu1 0.01706(14) 0.00357(13) 0.02277(15) 0.00082(9) -0.00161(9) 0.00383(9)
O1 0.0171(15) 0.0135(15) 0.0404(19) -0.0095(13) -0.0084(13) 0.0044(12)
O2 0.0147(14) 0.0176(15) 0.0218(15) 0.0008(12) -0.0030(11) 0.0028(12)
O3 0.037(2) 0.0130(17) 0.106(4) 0.013(2) -0.031(2) -0.0086(16)
O4 0.0257(13) 0.0136(13) 0.0369(14) 0.0026(11) -0.0043(12) 0.0012(11)
O5 0.0383(19) 0.0166(16) 0.0361(19) -0.0152(14) -0.0160(15) 0.0151(14)
O6 0.0231(16) 0.0222(16) 0.0259(16) -0.0116(13) -0.0083(13) 0.0047(13)
O7 0.0186(14) 0.0068(13) 0.0235(15) 0.0035(11) -0.0047(12) 0.0000(11)
O8 0.0179(15) 0.0098(14) 0.0353(17) 0.0101(12) -0.0141(13) -0.0029(11)
O9 0.0207(16) 0.0091(15) 0.051(2) 0.0021(14) 0.0058(15) 0.0026(13)
O10 0.0152(16) 0.0143(16) 0.057(2) -0.0077(15) 0.0015(15) 0.0055(12)
O11 0.0141(14) 0.0168(15) 0.0268(15) -0.0028(12) -0.0004(12) -0.0075(11)
O12 0.0222(16) 0.0110(15) 0.0360(18) 0.0004(13) -0.0054(13) -0.0061(12)
O13 0.033(2) 0.022(2) 0.187(7) 0.004(3) 0.001(3) -0.0039(19)
O14 0.030(2) 0.022(2) 0.125(5) 0.020(2) -0.014(2) -0.0031(17)
O15 0.077(3) 0.036(2) 0.053(3) -0.029(2) -0.032(2) 0.039(2)
O16A 0.029(3) 0.028(3) 0.029(3) -0.0040(19) -0.0020(19) -0.0006(19)
O16B 0.034(2) 0.040(2) 0.032(2) -0.0060(17) -0.0125(17) 0.0036(17)
O16C 0.016(7) 0.038(9) 0.022(8) -0.006(7) -0.014(6) -0.002(7)
C1 0.016(2) 0.015(2) 0.0130(18) -0.0011(15) -0.0070(15) 0.0023(16)
C2 0.018(2) 0.0071(18) 0.0136(18) -0.0027(14) -0.0038(15) 0.0036(15)
C3 0.019(2) 0.0103(18) 0.0110(17) -0.0015(14) -0.0056(15) 0.0021(15)
C4 0.017(2) 0.013(2) 0.0160(19) 0.0043(15) -0.0073(15) -0.0004(16)
C5 0.023(2) 0.0076(19) 0.018(2) 0.0013(15) -0.0086(16) 0.0022(16)
C6 0.021(2) 0.0062(18) 0.0149(18) -0.0001(14) -0.0036(15) 0.0025(15)
C7 0.019(2) 0.0092(18) 0.0133(18) -0.0005(14) -0.0045(15) 0.0019(15)
C8 0.0165(19) 0.0074(18) 0.0158(19) -0.0004(14) -0.0015(15) 0.0044(15)
C9 0.0164(19) 0.0068(18) 0.0194(19) -0.0020(15) -0.0040(16) 0.0031(15)
C10 0.019(2) 0.0080(18) 0.0178(19) -0.0023(15) 0.0002(16) 0.0004(15)
C11 0.0160(19) 0.0082(18) 0.0173(19) -0.0015(15) -0.0011(15) 0.0046(15)
C12 0.026(2) 0.009(2) 0.036(3) 0.0033(18) -0.011(2) 0.0023(17)
C13 0.020(2) 0.015(2) 0.0139(18) -0.0002(15) -0.0051(15) -0.0032(16)
C14 0.0163(19) 0.0058(17) 0.0155(18) -0.0008(14) -0.0064(15) 0.0027(15)
C15 0.0164(19) 0.0097(18) 0.0134(18) -0.0029(14) -0.0034(15) -0.0006(15)
C16 0.0083(17) 0.015(2) 0.0123(17) -0.0021(15) -0.0004(14) 0.0016(15)
C17 0.0155(19) 0.0072(18) 0.0197(19) -0.0001(15) -0.0040(15) 0.0009(15)
C18 0.0142(19) 0.0064(18) 0.0183(19) 0.0011(15) -0.0031(15) -0.0016(15)
C19 0.0121(18) 0.0065(17) 0.0175(18) 0.0010(14) -0.0054(15) 0.0008(14)
C20 0.0133(18) 0.0054(17) 0.0197(19) -0.0008(15) -0.0058(15) 0.0007(14)
C21 0.0133(19) 0.0066(17) 0.021(2) -0.0004(15) -0.0049(15) 0.0001(14)
C22 0.0156(19) 0.0077(18) 0.0189(19) 0.0001(15) -0.0028(15) 0.0017(15)
C23 0.0137(19) 0.0074(18) 0.0197(19) 0.0004(15) -0.0025(15) -0.0020(15)
C24 0.018(2) 0.0085(19) 0.024(2) -0.0019(16) -0.0017(17) 0.0037(16)

loop_
_atom_type_symbol
_atom_type_description
_atom_type_scat_dispersion_real
_atom_type_scat_dispersion_imag
_atom_type_scat_source
C C 0.0181 0.0091 'International Tables Vol C Tables 4.2.6.8 and 6.1.1.4'
O O 0.0492 0.0322 'International Tables Vol C Tables 4.2.6.8 and 6.1.1.4'
Eu Eu -8.9294 11.1857 'International Tables Vol C Tables 4.2.6.8 and 6.1.1.4'
N N 0.0311 0.0180 'International Tables Vol C Tables 4.2.6.8 and 6.1.1.4'
H H 0.0000 0.0000 'International Tables Vol C Tables 4.2.6.8 and 6.1.1.4'

loop_
_geom_angle_atom_site_label_1
_geom_angle_atom_site_label_2
_geom_angle_atom_site_label_3
_geom_angle
_geom_angle_site_symmetry_1
_geom_angle_site_symmetry_3
O4 Eu1 O5 136.13(12) 2_666 .
O4 Eu1 O13 79.17(14) 2_666 .
O5 Eu1 O13 78.83(18) . .
O4 Eu1 O14 76.74(13) 2_666 .
O5 Eu1 O14 122.21(16) . .
O13 Eu1 O14 155.57(16) . .
O4 Eu1 O16B 80.2(2) 2_666 .
O5 Eu1 O16B 67.5(2) . .
O13 Eu1 O16B 101.1(3) . .
O14 Eu1 O16B 78.8(2) . .
O4 Eu1 O15 72.21(13) 2_666 .
O5 Eu1 O15 144.93(12) . .
O13 Eu1 O15 90.4(2) . .
O14 Eu1 O15 78.5(2) . .
O16B Eu1 O15 147.5(2) . .
O4 Eu1 O8 145.75(11) 2_666 .
O5 Eu1 O8 75.66(12) . .
O13 Eu1 O8 127.74(15) . .
O14 Eu1 O8 73.51(12) . .
O16B Eu1 O8 109.8(2) . .
O15 Eu1 O8 85.46(14) . .
O4 Eu1 O16A 65.0(3) 2_666 .
O5 Eu1 O16A 71.2(3) . .
O13 Eu1 O16A 63.8(3) . .
O14 Eu1 O16A 108.6(3) . .
O16B Eu1 O16A 38.6(3) . .
O15 Eu1 O16A 133.0(3) . .
O8 Eu1 O16A 141.5(3) . .
O4 Eu1 O16C 98.8(4) 2_666 .
O5 Eu1 O16C 65.8(4) . .
O13 Eu1 O16C 126.0(4) . .
O14 Eu1 O16C 62.5(4) . .
O16B Eu1 O16C 28.5(4) . .
O15 Eu1 O16C 141.0(4) . .
O8 Eu1 O16C 82.3(4) . .
O16A Eu1 O16C 66.7(5) . .
O4 Eu1 O7 133.64(11) 2_666 .
O5 Eu1 O7 77.15(11) . .
O13 Eu1 O7 78.34(18) . .
O14 Eu1 O7 116.21(15) . .
O16B Eu1 O7 143.92(19) . .
O15 Eu1 O7 67.98(11) . .
O8 Eu1 O7 51.95(9) . .
O16A Eu1 O7 134.2(3) . .
O16C Eu1 O7 127.1(4) . .
O4 Eu1 C22 147.89(12) 2_666 .
O5 Eu1 C22 74.34(12) . .
O13 Eu1 C22 102.67(17) . .
O14 Eu1 C22 95.63(14) . .
O16B Eu1 C22 129.5(2) . .
O15 Eu1 C22 75.72(12) . .
O8 Eu1 C22 26.35(11) . .
O16A Eu1 C22 144.8(3) . .
O16C Eu1 C22 105.2(4) . .
O7 Eu1 C22 25.60(10) . .
C1 O2 H2 110.7 . .
C12 O4 Eu1 141.8(3) . 2_666
C10 O5 Eu1 150.6(3) . .
C22 O7 Eu1 93.2(2) . .
C22 O8 Eu1 94.4(2) . .
C13 O11 H11 109.3 . .
O16B O16A Eu1 67.5(5) . .
O16C O16B O16A 151.9(10) . .
O16C O16B Eu1 80.6(8) . .
O16A O16B Eu1 73.8(5) . .
O16B O16C Eu1 70.9(8) . .
O1 C1 O2 123.7(4) . .
O1 C1 C3 122.3(4) . .
O2 C1 C3 114.0(3) . .
C3 C2 C7 121.2(4) . .
C3 C2 H2A 119.4 . .
C7 C2 H2A 119.4 . .
C2 C3 C4 120.2(4) . .
C2 C3 C1 118.6(4) . .
C4 C3 C1 121.2(4) . .
C5 C4 C3 119.6(4) . .
C5 C4 H4 120.2 . .
C3 C4 H4 120.2 . .
C4 C5 C6 120.2(4) . .
C4 C5 C12 120.8(4) . .
C6 C5 C12 119.0(4) . .
C5 C6 C7 120.7(4) . .
C5 C6 H6 119.7 . .
C7 C6 H6 119.7 . .
C2 C7 C6 118.1(4) . .
C2 C7 C8 121.1(4) . .
C6 C7 C8 120.8(4) . .
C11 C8 C9 117.9(4) 2_656 .
C11 C8 C7 118.9(4) 2_656 .
C9 C8 C7 123.1(4) . .
C11 C9 C8 119.8(4) . .
C11 C9 C10 116.9(4) . .
C8 C9 C10 123.2(4) . .
O6 C10 O5 124.2(4) . .
O6 C10 C9 119.6(4) . .
O5 C10 C9 116.2(4) . .
C9 C11 C8 122.3(4) . 2_656
C9 C11 H11A 118.9 . .
C8 C11 H11A 118.9 2_656 .
O4 C12 O3 125.0(4) . .
O4 C12 C5 116.9(4) . .
O3 C12 C5 118.1(4) . .
O12 C13 O11 124.3(4) . .
O12 C13 C15 122.8(4) . .
O11 C13 C15 112.9(3) . .
C15 C14 C19 120.9(3) . .
C15 C14 H14 119.6 . .
C19 C14 H14 119.6 . .
C16 C15 C14 119.6(4) . .
C16 C15 C13 122.1(4) . .
C14 C15 C13 118.2(4) . .
C17 C16 C15 120.8(4) . .
C17 C16 H16 119.6 . .
C15 C16 H16 119.6 . .
C16 C17 C18 119.5(4) . .
C16 C17 C24 118.3(4) . .
C18 C17 C24 122.1(4) . .
C17 C18 C19 121.3(4) . .
C17 C18 H18 119.3 . .
C19 C18 H18 119.3 . .
C18 C19 C14 117.9(4) . .
C18 C19 C20 123.0(3) . .
C14 C19 C20 119.0(3) . .
C23 C20 C21 116.8(4) 2_657 .
C23 C20 C19 118.1(4) 2_657 .
C21 C20 C19 125.1(4) . .
C23 C21 C20 120.1(4) . .
C23 C21 C22 115.0(4) . .
C20 C21 C22 124.9(4) . .
O7 C22 O8 120.4(4) . .
O7 C22 C21 119.1(4) . .
O8 C22 C21 120.4(3) . .
O7 C22 Eu1 61.2(2) . .
O8 C22 Eu1 59.3(2) . .
C21 C22 Eu1 176.3(3) . .
C21 C23 C20 123.1(4) . 2_657
C21 C23 H23 118.5 . .
C20 C23 H23 118.5 2_657 .
O10 C24 O9 124.5(4) . .
O10 C24 C17 120.0(4) . .
O9 C24 C17 115.5(4) . .

loop_
_geom_bond_atom_site_label_1
_geom_bond_atom_site_label_2
_geom_bond_distance
_geom_bond_site_symmetry_2
Eu1 O4 2.342(3) 2_666
Eu1 O5 2.344(3) .
Eu1 O13 2.354(5) .
Eu1 O14 2.393(4) .
Eu1 O16B 2.393(7) .
Eu1 O15 2.432(4) .
Eu1 O8 2.479(3) .
Eu1 O16A 2.487(11) .
Eu1 O16C 2.499(15) .
Eu1 O7 2.523(3) .
Eu1 C22 2.876(4) .
O1 C1 1.217(5) .
O2 C1 1.317(5) .
O2 H2 0.8534 .
O3 C12 1.263(6) .
O4 C12 1.245(6) .
O4 Eu1 2.342(3) 2_666
O5 C10 1.256(5) .
O6 C10 1.242(5) .
O7 C22 1.245(5) .
O8 C22 1.280(5) .
O9 C24 1.285(5) .
O10 C24 1.232(5) .
O11 C13 1.327(5) .
O11 H11 0.8566 .
O12 C13 1.213(5) .
O16A O16B 1.616(14) .
O16B O16C 1.210(18) .
C1 C3 1.490(5) .
C2 C3 1.389(6) .
C2 C7 1.394(6) .
C2 H2A 0.9500 .
C3 C4 1.397(6) .
C4 C5 1.379(6) .
C4 H4 0.9500 .
C5 C6 1.403(6) .
C5 C12 1.515(6) .
C6 C7 1.405(5) .
C6 H6 0.9500 .
C7 C8 1.487(6) .
C8 C11 1.400(6) 2_656
C8 C9 1.404(6) .
C9 C11 1.395(6) .
C9 C10 1.514(6) .
C11 C8 1.400(6) 2_656
C11 H11A 0.9500 .
C13 C15 1.494(6) .
C14 C15 1.392(6) .
C14 C19 1.406(5) .
C14 H14 0.9500 .
C15 C16 1.390(6) .
C16 C17 1.380(6) .
C16 H16 0.9500 .
C17 C18 1.392(6) .
C17 C24 1.496(5) .
C18 C19 1.401(5) .
C18 H18 0.9500 .
C19 C20 1.481(5) .
C20 C23 1.404(5) 2_657
C20 C21 1.410(6) .
C21 C23 1.391(6) .
C21 C22 1.505(5) .
C23 C20 1.404(5) 2_657
C23 H23 0.9500 .

loop_
_platon_squeeze_void_nr
_platon_squeeze_void_average_x
_platon_squeeze_void_average_y
_platon_squeeze_void_average_z
_platon_squeeze_void_volume
_platon_squeeze_void_count_electrons
1 -0.097 0.500 0.597 577.2 159.5
